data_4033019
loop_
_publ_author_name
'Liu, Yu'
'Yi, Xiangli'
'Luo, Xuewei'
'Xi, Chanjuan'

_publ_section_title
;
 MeOTf-Mediated Annulation of Alkylnitriles and Arylalkynes Leading to
 Polysubstituted NH-Pyrroles.
;
_journal_issue 21
_journal_name_full 'The Journal of organic chemistry'
_journal_page_first 11391
_journal_page_last 11398
_journal_paper_doi 10.1021/acs.joc.7b01845
_journal_volume 82
_journal_year 2017
_chemical_formula_moiety 'C21 H28 Br N O'
_chemical_formula_sum 'C21 H28 Br N O'
_chemical_formula_weight 390.35
_chemical_name_systematic
;
 ? 
;
_space_group_crystal_system monoclinic
_space_group_IT_number 13
_space_group_name_Hall '-P 2yac'
_space_group_name_H-M_alt 'P 1 2/n 1'
_symmetry_space_group_name_Hall '-P 2yac'
_symmetry_space_group_name_H-M 'P 1 2/n 1'
_atom_sites_solution_hydrogens geom
_atom_sites_solution_primary direct
_atom_sites_solution_secondary difmap
_audit_creation_method SHELXL-97
_cell_angle_alpha 90.00
_cell_angle_beta 117.97(3)
_cell_angle_gamma 90.00
_cell_formula_units_Z 16
_cell_length_a 26.350(5)
_cell_length_b 12.971(3)
_cell_length_c 26.783(5)
_cell_measurement_reflns_used 19543
_cell_measurement_temperature 293(2)
_cell_measurement_theta_max 27.4829
_cell_measurement_theta_min 1.4858
_cell_volume 8085(4)
_computing_structure_refinement 'SHELXL-97 (Sheldrick, 1997)'
_computing_structure_solution 'SHELXS-97 (Sheldrick, 1990)'
_diffrn_ambient_temperature 293(2)
_diffrn_measured_fraction_theta_full 0.996
_diffrn_measured_fraction_theta_max 0.996
_diffrn_measurement_device
;
Saturn724+ (2x2 bin mode)
;
_diffrn_radiation_monochromator graphite
_diffrn_radiation_type MoK\a
_diffrn_radiation_wavelength 0.71073
_diffrn_reflns_av_R_equivalents 0.0857
_diffrn_reflns_av_unetI/netI 0.0844
_diffrn_reflns_limit_h_max 34
_diffrn_reflns_limit_h_min -34
_diffrn_reflns_limit_k_max 16
_diffrn_reflns_limit_k_min -16
_diffrn_reflns_limit_l_max 34
_diffrn_reflns_limit_l_min -34
_diffrn_reflns_number 55530
_diffrn_reflns_theta_full 27.48
_diffrn_reflns_theta_max 27.48
_diffrn_reflns_theta_min 0.89
_diffrn_source 'fine-focus sealed tube'
_exptl_absorpt_coefficient_mu 2.041
_exptl_crystal_density_diffrn 1.283
_exptl_crystal_density_method 'not measured'
_exptl_crystal_description cube
_exptl_crystal_F_000 3264
_refine_diff_density_max 0.789
_refine_diff_density_min -0.522
_refine_diff_density_rms 0.075
_refine_ls_extinction_method none
_refine_ls_goodness_of_fit_ref 1.207
_refine_ls_hydrogen_treatment constr
_refine_ls_matrix_type full
_refine_ls_number_parameters 877
_refine_ls_number_reflns 18469
_refine_ls_number_restraints 0
_refine_ls_restrained_S_all 1.207
_refine_ls_R_factor_all 0.1490
_refine_ls_R_factor_gt 0.1055
_refine_ls_shift/su_max 0.002
_refine_ls_shift/su_mean 0.000
_refine_ls_structure_factor_coef Fsqd
_refine_ls_weighting_details 'calc w=1/[\s^2^(Fo^2^)+(0.0421P)^2^+12.9869P] where P=(Fo^2^+2Fc^2^)/3'
_refine_ls_weighting_scheme calc
_refine_ls_wR_factor_gt 0.1851
_refine_ls_wR_factor_ref 0.2035
_reflns_number_gt 12753
_reflns_number_total 18469
_reflns_threshold_expression >2sigma(I)
_cod_data_source_file jo7b01845_si_002.cif
_cod_data_source_block mx5590qaiser
_cod_depositor_comments
;
Adding full bibliography for 4033019--4033020.cif.

2020-07-21
Z value and formula fixed to values more according to usual
chemical conventions.                 miguel
;
_cod_original_formula_sum 'C84 H112 Br4 N4 O4'
_cod_original_formula_weight 1561.42
_cod_original_formula_moiety '4(C21 H28 Br N O)'
_cod_original_formula_units_Z 4
_cod_original_cell_volume 8085(3)
_cod_database_code 4033019
_olex2_refinement_description
;
1. Fixed Uiso
 At 1.2 times of:
  All C(H) groups, All C(H,H) groups, All N(H) groups
 At 1.5 times of:
  All C(H,H,H) groups
2.a Secondary CH2 refined with riding coordinates:
 C19A(H19E,H19F), C6(H6A,H6B), C19B(H19A,H19B), C6B(H6BA,H6BB), C20A(H20E,
 H20F), C6C(H6CA,H6CB), C15B(H15A,H15B), C6A(H6AA,H6AB), C7C(H7CA,H7CB),
 C15(H15G,H15H), C16(H16G,H16H), C7B(H7BA,H7BB), C15A(H15E,H15F), C16C(H16C,
 H16D), C15C(H15C,H15D), C16B(H16A,H16B), C16A(H16E,H16F), C17(H17G,H17H),
 C17B(H17A,H17B), C17A(H17E,H17F), C17C(H17C,H17D), C20B(H20A,H20B), C7(H7A,
 H7B), C19C(H19C,H19D), C7A(H7AA,H7AB), C20C(H20C,H20D), C19(H19G,H19H),
 C20(H20G,H20H)
2.b Aromatic/amide H refined with riding coordinates:
 N1A(H1A), N1B(H1B), N1C(H1C), N1(H1), C14C(H14C), C11C(H11C), C10A(H10A),
 C10B(H10B), C10C(H10C), C13C(H13C), C13B(H13B), C11B(H11B), C13(H13),
 C14A(H14A), C11A(H11A), C14B(H14B), C11(H11), C14(H14), C13A(H13A), C10(H10)
2.c Idealised Me refined as rotating group:
 C21A(H21G,H21H,H21I), C8B(H8BA,H8BB,H8BC), C8A(H8AA,H8AB,H8AC), C8C(H8CA,H8CB,
 H8CC), C21C(H21D,H21E,H21F), C8(H8A,H8B,H8C), C21B(H21A,H21B,H21C), C18C(H18D,
 H18E,H18F), C18B(H18A,H18B,H18C), C18(H18J,H18K,H18L), C18A(H18G,H18H,H18I),
 C21(H21J,H21K,H21L)
;

loop_
_space_group_symop_id
_space_group_symop_operation_xyz
1 'x, y, z'
2 '-x+1/2, y, -z+1/2'
3 '-x, -y, -z'
4 'x-1/2, -y, z-1/2'

loop_
_atom_site_label
_atom_site_type_symbol
_atom_site_fract_x
_atom_site_fract_y
_atom_site_fract_z
_atom_site_U_iso_or_equiv
_atom_site_adp_type
_atom_site_occupancy
_atom_site_calc_flag
_atom_site_refinement_flags_posn
Br1B Br 0.33805(3) 0.43847(5) 0.79479(3) 0.0628(2) Uani 1 d .
Br1C Br 0.16279(3) 0.50319(5) 1.20032(3) 0.06051(19) Uani 1 d .
Br1A Br 0.15866(3) -0.05894(5) 0.72008(3) 0.0672(2) Uani 1 d .
Br1 Br 0.33980(3) 1.02274(5) 1.28418(3) 0.0685(2) Uani 1 d .
N1A N 0.30108(17) 0.3599(3) 0.98715(17) 0.0363(10) Uani 1 d .
H1A H 0.2979 0.4099 1.0066 0.044 Uiso 1 calc R
C5 C 0.3084(2) 0.6244(4) 1.0733(2) 0.0435(13) Uani 1 d .
N1B N 0.22143(18) 0.8608(3) 0.95295(16) 0.0364(10) Uani 1 d .
H1B H 0.2260 0.9124 0.9749 0.044 Uiso 1 calc R
C12A C 0.1948(2) 0.0322(4) 0.7826(2) 0.0433(13) Uani 1 d .
C5B C 0.3235(2) 0.8490(4) 0.9800(2) 0.0401(12) Uani 1 d .
N1C N 0.31611(19) 0.1073(3) 1.06617(18) 0.0406(10) Uani 1 d .
H1C H 0.3137 0.0591 1.0431 0.049 Uiso 1 calc R
N1 N 0.20573(18) 0.5980(3) 1.01982(18) 0.0413(10) Uani 1 d .
H1 H 0.2092 0.5482 1.0004 0.050 Uiso 1 calc R
O1B O 0.33323(16) 0.9262(3) 1.01042(16) 0.0521(10) Uani 1 d .
C12C C 0.2011(2) 0.4179(4) 1.1710(2) 0.0395(12) Uani 1 d .
C2C C 0.3526(2) 0.2239(4) 1.1344(2) 0.0407(12) Uani 1 d .
C5C C 0.2128(2) 0.1212(4) 1.0276(2) 0.0404(12) Uani 1 d .
O1A O 0.18971(16) 0.4170(3) 0.95321(17) 0.0553(10) Uani 1 d .
C3A C 0.3394(2) 0.2393(4) 0.9565(2) 0.0401(12) Uani 1 d .
C2A C 0.2790(2) 0.2342(4) 0.9235(2) 0.0356(11) Uani 1 d .
C12B C 0.3093(2) 0.5305(4) 0.8306(2) 0.0380(12) Uani 1 d .
C14C C 0.2361(2) 0.2528(4) 1.1637(2) 0.0405(12) Uani 1 d .
H14C H 0.2406 0.1830 1.1727 0.049 Uiso 1 calc R
C4C C 0.2698(2) 0.1531(4) 1.0675(2) 0.0375(12) Uani 1 d .
C11C C 0.2234(2) 0.4608(4) 1.1387(2) 0.0406(12) Uani 1 d .
H11C H 0.2188 0.5308 1.1302 0.049 Uiso 1 calc R
C12 C 0.3068(2) 0.9304(4) 1.2213(2) 0.0495(14) Uani 1 d .
C1A C 0.2553(2) 0.3100(4) 0.9436(2) 0.0370(12) Uani 1 d .
C1B C 0.2655(2) 0.8133(4) 0.94703(19) 0.0332(11) Uani 1 d .
C4A C 0.3513(2) 0.3196(4) 0.9950(2) 0.0374(12) Uani 1 d .
C10A C 0.2415(2) 0.0608(4) 0.8816(2) 0.0424(13) Uani 1 d .
H10A H 0.2549 0.0353 0.9181 0.051 Uiso 1 calc R
C10B C 0.2809(2) 0.6985(4) 0.8417(2) 0.0385(12) Uani 1 d .
H10B H 0.2758 0.7677 0.8314 0.046 Uiso 1 calc R
C2B C 0.2393(2) 0.7336(4) 0.9072(2) 0.0349(11) Uani 1 d .
C19A C 0.4072(2) 0.3667(4) 1.0361(2) 0.0432(13) Uani 1 d .
H19E H 0.4380 0.3181 1.0440 0.052 Uiso 1 calc R
H19F H 0.4064 0.3807 1.0713 0.052 Uiso 1 calc R
C3 C 0.1666(2) 0.7160(4) 1.0515(2) 0.0435(13) Uani 1 d .
C10C C 0.2531(2) 0.3984(4) 1.1190(2) 0.0373(11) Uani 1 d .
H10C H 0.2689 0.4272 1.0976 0.045 Uiso 1 calc R
C9A C 0.2490(2) 0.1637(4) 0.8746(2) 0.0350(11) Uani 1 d .
C4B C 0.1707(2) 0.8156(4) 0.9199(2) 0.0388(12) Uani 1 d .
C1 C 0.2508(2) 0.6518(4) 1.0610(2) 0.0368(11) Uani 1 d .
C3B C 0.1800(2) 0.7349(4) 0.8910(2) 0.0364(11) Uani 1 d .
C5A C 0.1976(2) 0.3412(4) 0.9295(2) 0.0432(13) Uani 1 d .
C13C C 0.2065(2) 0.3144(4) 1.1833(2) 0.0407(12) Uani 1 d .
H13C H 0.1904 0.2862 1.2046 0.049 Uiso 1 calc R
C13B C 0.2943(2) 0.4928(4) 0.8702(2) 0.0431(13) Uani 1 d .
H13B H 0.2990 0.4233 0.8798 0.052 Uiso 1 calc R
C3C C 0.2923(2) 0.2273(3) 1.1107(2) 0.0354(11) Uani 1 d .
C9C C 0.2594(2) 0.2932(4) 1.1309(2) 0.0354(11) Uani 1 d .
C11B C 0.3034(2) 0.6330(4) 0.8169(2) 0.0407(12) Uani 1 d .
H11B H 0.3145 0.6580 0.7909 0.049 Uiso 1 calc R
C13 C 0.2910(3) 0.9674(4) 1.1682(2) 0.0524(15) Uani 1 d .
H13 H 0.2971 1.0361 1.1626 0.063 Uiso 1 calc R
C6 C 0.3587(2) 0.6905(4) 1.1117(2) 0.0517(15) Uani 1 d .
H6A H 0.3704 0.7313 1.0885 0.062 Uiso 1 calc R
H6B H 0.3460 0.7380 1.1316 0.062 Uiso 1 calc R
C14A C 0.2287(3) 0.1999(4) 0.8197(2) 0.0504(14) Uani 1 d .
H14A H 0.2336 0.2689 0.8137 0.060 Uiso 1 calc R
C19B C 0.1161(2) 0.8574(4) 0.9163(3) 0.0524(15) Uani 1 d .
H19A H 0.1235 0.8820 0.9533 0.063 Uiso 1 calc R
H19B H 0.0880 0.8024 0.9054 0.063 Uiso 1 calc R
C11A C 0.2148(2) -0.0059(4) 0.8367(2) 0.0433(13) Uani 1 d .
H11A H 0.2104 -0.0752 0.8427 0.052 Uiso 1 calc R
C9B C 0.2656(2) 0.6640(4) 0.8818(2) 0.0330(11) Uani 1 d .
C6B C 0.3723(2) 0.7948(4) 0.9768(2) 0.0404(12) Uani 1 d .
H6BA H 0.3592 0.7285 0.9585 0.048 Uiso 1 calc R
H6BB H 0.4030 0.7827 1.0148 0.048 Uiso 1 calc R
C14B C 0.2724(2) 0.5595(4) 0.8950(2) 0.0412(12) Uani 1 d .
H14B H 0.2618 0.5342 0.9213 0.049 Uiso 1 calc R
C20A C 0.4194(3) 0.4671(4) 1.0135(3) 0.0521(15) Uani 1 d .
H20E H 0.4193 0.4532 0.9779 0.063 Uiso 1 calc R
H20F H 0.3888 0.5160 1.0063 0.063 Uiso 1 calc R
C2 C 0.2269(2) 0.7259(4) 1.0818(2) 0.0410(12) Uani 1 d .
C1C C 0.3660(2) 0.1480(4) 1.1059(2) 0.0430(13) Uani 1 d .
C6C C 0.1599(2) 0.1689(4) 1.0256(2) 0.0501(14) Uani 1 d .
H6CA H 0.1322 0.1838 0.9867 0.060 Uiso 1 calc R
H6CB H 0.1699 0.2332 1.0465 0.060 Uiso 1 calc R
C9 C 0.2562(2) 0.7981(4) 1.1304(2) 0.0421(12) Uani 1 d .
C11 C 0.2991(3) 0.8292(5) 1.2305(2) 0.0621(18) Uani 1 d .
H11 H 0.3107 0.8049 1.2669 0.075 Uiso 1 calc R
C15B C 0.1351(2) 0.6643(4) 0.8489(2) 0.0450(13) Uani 1 d .
H15A H 0.1024 0.6626 0.8563 0.054 Uiso 1 calc R
H15B H 0.1507 0.5950 0.8544 0.054 Uiso 1 calc R
C14 C 0.2656(3) 0.9002(4) 1.1232(2) 0.0470(14) Uani 1 d .
H14 H 0.2546 0.9246 1.0869 0.056 Uiso 1 calc R
C6A C 0.1464(2) 0.2856(5) 0.8844(2) 0.0517(15) Uani 1 d .
H6AA H 0.1588 0.2201 0.8763 0.062 Uiso 1 calc R
H6AB H 0.1191 0.2716 0.8983 0.062 Uiso 1 calc R
C13A C 0.2012(3) 0.1345(4) 0.7736(2) 0.0543(15) Uani 1 d .
H13A H 0.1872 0.1598 0.7371 0.065 Uiso 1 calc R
C7C C 0.1332(3) 0.0939(5) 1.0516(3) 0.0674(18) Uani 1 d .
H7CA H 0.1236 0.0297 1.0305 0.081 Uiso 1 calc R
H7CB H 0.1613 0.0787 1.0903 0.081 Uiso 1 calc R
C15 C 0.1224(3) 0.7777(4) 1.0592(3) 0.0536(15) Uani 1 d .
H15G H 0.1368 0.8473 1.0703 0.064 Uiso 1 calc R
H15H H 0.0878 0.7819 1.0232 0.064 Uiso 1 calc R
C16 C 0.1072(3) 0.7342(5) 1.1024(2) 0.0558(16) Uani 1 d .
H16G H 0.1418 0.7292 1.1384 0.067 Uiso 1 calc R
H16H H 0.0921 0.6651 1.0911 0.067 Uiso 1 calc R
C7B C 0.3953(3) 0.8579(5) 0.9440(3) 0.0556(15) Uani 1 d .
H7BA H 0.3637 0.8767 0.9077 0.067 Uiso 1 calc R
H7BB H 0.4122 0.9210 0.9646 0.067 Uiso 1 calc R
C15A C 0.3824(2) 0.1728(4) 0.9497(2) 0.0493(14) Uani 1 d .
H15E H 0.3653 0.1057 0.9358 0.059 Uiso 1 calc R
H15F H 0.4153 0.1626 0.9866 0.059 Uiso 1 calc R
C16C C 0.4023(2) 0.2548(5) 1.2401(2) 0.0523(15) Uani 1 d .
H16C H 0.4100 0.1813 1.2441 0.063 Uiso 1 calc R
H16D H 0.3664 0.2662 1.2411 0.063 Uiso 1 calc R
C10 C 0.2739(3) 0.7638(5) 1.1846(2) 0.0613(18) Uani 1 d .
H10 H 0.2687 0.6948 1.1905 0.074 Uiso 1 calc R
C15C C 0.3948(2) 0.2886(4) 1.1824(2) 0.0491(14) Uani 1 d .
H15C H 0.3819 0.3598 1.1759 0.059 Uiso 1 calc R
H15D H 0.4317 0.2857 1.1828 0.059 Uiso 1 calc R
C16B C 0.1142(3) 0.6952(5) 0.7876(2) 0.0549(15) Uani 1 d .
H16A H 0.0980 0.7640 0.7819 0.066 Uiso 1 calc R
H16B H 0.1469 0.6977 0.7802 0.066 Uiso 1 calc R
C16A C 0.4031(3) 0.2163(5) 0.9102(3) 0.0580(16) Uani 1 d .
H16E H 0.4211 0.2825 0.9247 0.070 Uiso 1 calc R
H16F H 0.3701 0.2283 0.8736 0.070 Uiso 1 calc R
C21A C 0.4766(3) 0.5156(5) 1.0540(3) 0.0669(19) Uani 1 d .
H21G H 0.4825 0.5769 1.0373 0.100 Uiso 1 calc GR
H21H H 0.5071 0.4676 1.0616 0.100 Uiso 1 calc GR
H21I H 0.4763 0.5330 1.0887 0.100 Uiso 1 calc GR
C17 C 0.0633(3) 0.7991(6) 1.1096(3) 0.082(2) Uani 1 d .
H17G H 0.0279 0.8007 1.0742 0.098 Uiso 1 calc R
H17H H 0.0774 0.8693 1.1188 0.098 Uiso 1 calc R
C17B C 0.0697(3) 0.6229(5) 0.7455(3) 0.0649(18) Uani 1 d .
H17A H 0.0376 0.6176 0.7537 0.078 Uiso 1 calc R
H17B H 0.0863 0.5548 0.7495 0.078 Uiso 1 calc R
C17A C 0.4454(3) 0.1483(6) 0.9019(3) 0.074(2) Uani 1 d .
H17E H 0.4785 0.1358 0.9384 0.089 Uiso 1 calc R
H17F H 0.4274 0.0823 0.8868 0.089 Uiso 1 calc R
C8B C 0.4400(3) 0.7998(6) 0.9348(3) 0.081(2) Uani 1 d .
H8BA H 0.4235 0.7373 0.9144 0.121 Uiso 1 calc GR
H8BB H 0.4721 0.7835 0.9707 0.121 Uiso 1 calc GR
H8BC H 0.4528 0.8419 0.9133 0.121 Uiso 1 calc GR
C17C C 0.4504(3) 0.3099(6) 1.2905(3) 0.070(2) Uani 1 d .
H17C H 0.4868 0.2936 1.2917 0.085 Uiso 1 calc R
H17D H 0.4446 0.3837 1.2852 0.085 Uiso 1 calc R
C20B C 0.0913(3) 0.9462(5) 0.8734(3) 0.078(2) Uani 1 d .
H20A H 0.1202 0.9996 0.8833 0.093 Uiso 1 calc R
H20B H 0.0822 0.9207 0.8361 0.093 Uiso 1 calc R
C7 C 0.4101(4) 0.6328(7) 1.1545(3) 0.097(3) Uani 1 d .
H7A H 0.4179 0.5754 1.1359 0.116 Uiso 1 calc R
H7B H 0.4432 0.6781 1.1691 0.116 Uiso 1 calc R
C8A C 0.0667(4) 0.2921(7) 0.7843(3) 0.113(3) Uani 1 d .
H8AA H 0.0523 0.3314 0.7500 0.170 Uiso 1 calc GR
H8AB H 0.0370 0.2840 0.7951 0.170 Uiso 1 calc GR
H8AC H 0.0788 0.2254 0.7783 0.170 Uiso 1 calc GR
O1C O 0.20550(17) 0.0495(3) 0.99401(15) 0.0513(10) Uani 1 d .
O1 O 0.31718(17) 0.5465(3) 1.05203(17) 0.0532(10) Uani 1 d .
C19C C 0.4224(3) 0.1116(5) 1.1123(3) 0.0547(15) Uani 1 d .
H19C H 0.4437 0.1708 1.1099 0.066 Uiso 1 calc R
H19D H 0.4154 0.0664 1.0809 0.066 Uiso 1 calc R
C7A C 0.1175(3) 0.3479(6) 0.8309(3) 0.073(2) Uani 1 d .
H7AA H 0.1453 0.3636 0.8178 0.088 Uiso 1 calc R
H7AB H 0.1044 0.4126 0.8389 0.088 Uiso 1 calc R
C20C C 0.4606(4) 0.0530(7) 1.1688(5) 0.109(3) Uani 1 d .
H20C H 0.4954 0.0312 1.1680 0.131 Uiso 1 calc R
H20D H 0.4717 0.1018 1.1996 0.131 Uiso 1 calc R
C8C C 0.0801(3) 0.1372(8) 1.0511(4) 0.107(3) Uani 1 d .
H8CA H 0.0519 0.1517 1.0128 0.161 Uiso 1 calc GR
H8CB H 0.0895 0.1995 1.0729 0.161 Uiso 1 calc GR
H8CC H 0.0647 0.0878 1.0672 0.161 Uiso 1 calc GR
C21C C 0.4367(4) -0.0341(8) 1.1816(5) 0.136(4) Uani 1 d .
H21D H 0.4222 -0.0809 1.1502 0.203 Uiso 1 calc GR
H21E H 0.4059 -0.0126 1.1889 0.203 Uiso 1 calc GR
H21F H 0.4658 -0.0678 1.2145 0.203 Uiso 1 calc GR
C8 C 0.4026(5) 0.5941(8) 1.2008(4) 0.148(5) Uani 1 d .
H8A H 0.3690 0.5511 1.1866 0.222 Uiso 1 calc GR
H8B H 0.3979 0.6509 1.2213 0.222 Uiso 1 calc GR
H8C H 0.4357 0.5546 1.2256 0.222 Uiso 1 calc GR
C21B C 0.0389(4) 0.9914(7) 0.8716(5) 0.127(4) Uani 1 d .
H21A H 0.0231 1.0417 0.8419 0.191 Uiso 1 calc GR
H21B H 0.0485 1.0238 0.9072 0.191 Uiso 1 calc GR
H21C H 0.0111 0.9379 0.8645 0.191 Uiso 1 calc GR
C4 C 0.1551(2) 0.6346(4) 1.0140(2) 0.0454(13) Uani 1 d .
C19 C 0.0996(3) 0.5853(5) 0.9731(3) 0.0586(16) Uani 1 d .
H19G H 0.1008 0.5696 0.9383 0.070 Uiso 1 calc R
H19H H 0.0683 0.6333 0.9643 0.070 Uiso 1 calc R
C20 C 0.0882(3) 0.4845(6) 0.9978(3) 0.081(2) Uani 1 d .
H20G H 0.1204 0.4378 1.0086 0.097 Uiso 1 calc R
H20H H 0.0845 0.5006 1.0313 0.097 Uiso 1 calc R
C18C C 0.4533(3) 0.2805(7) 1.3467(3) 0.084(2) Uani 1 d .
H18D H 0.4577 0.2072 1.3517 0.127 Uiso 1 calc GR
H18E H 0.4185 0.3014 1.3470 0.127 Uiso 1 calc GR
H18F H 0.4854 0.3143 1.3769 0.127 Uiso 1 calc GR
C18B C 0.0478(3) 0.6597(7) 0.6850(3) 0.088(2) Uani 1 d .
H18A H 0.0159 0.6176 0.6601 0.132 Uiso 1 calc GR
H18B H 0.0780 0.6544 0.6747 0.132 Uiso 1 calc GR
H18C H 0.0356 0.7302 0.6820 0.132 Uiso 1 calc GR
C18 C 0.0507(4) 0.7576(7) 1.1561(4) 0.114(3) Uani 1 d .
H18J H 0.0345 0.6898 1.1461 0.171 Uiso 1 calc GR
H18K H 0.0240 0.8025 1.1603 0.171 Uiso 1 calc GR
H18L H 0.0858 0.7546 1.1911 0.171 Uiso 1 calc GR
C18A C 0.4653(4) 0.1955(7) 0.8625(4) 0.117(3) Uani 1 d .
H18G H 0.4332 0.2023 0.8254 0.175 Uiso 1 calc GR
H18H H 0.4939 0.1518 0.8607 0.175 Uiso 1 calc GR
H18I H 0.4816 0.2622 0.8763 0.175 Uiso 1 calc GR
C21 C 0.0349(4) 0.4342(7) 0.9553(4) 0.130(4) Uani 1 d .
H21J H 0.0393 0.4153 0.9229 0.195 Uiso 1 calc GR
H21K H 0.0032 0.4812 0.9441 0.195 Uiso 1 calc GR
H21L H 0.0276 0.3736 0.9715 0.195 Uiso 1 calc GR

loop_
_atom_site_aniso_label
_atom_site_aniso_U_11
_atom_site_aniso_U_22
_atom_site_aniso_U_33
_atom_site_aniso_U_23
_atom_site_aniso_U_13
_atom_site_aniso_U_12
Br1B 0.0830(5) 0.0532(4) 0.0768(5) -0.0144(3) 0.0580(4) -0.0018(3)
Br1C 0.0707(4) 0.0585(4) 0.0675(4) -0.0005(3) 0.0450(4) 0.0173(3)
Br1A 0.0859(5) 0.0603(4) 0.0464(4) -0.0144(3) 0.0235(3) -0.0075(4)
Br1 0.0849(5) 0.0665(4) 0.0536(4) -0.0169(3) 0.0320(4) -0.0163(4)
N1A 0.040(2) 0.035(2) 0.039(2) -0.0013(18) 0.022(2) -0.0052(19)
C5 0.052(3) 0.045(3) 0.039(3) 0.005(2) 0.027(3) -0.007(3)
N1B 0.048(3) 0.032(2) 0.035(2) -0.0029(18) 0.025(2) 0.000(2)
C12A 0.051(3) 0.037(3) 0.040(3) -0.005(2) 0.020(3) -0.002(3)
C5B 0.045(3) 0.040(3) 0.036(3) -0.001(2) 0.020(2) 0.002(3)
N1C 0.050(3) 0.037(2) 0.044(3) -0.0044(19) 0.029(2) 0.000(2)
N1 0.047(3) 0.039(2) 0.043(3) -0.002(2) 0.026(2) -0.001(2)
O1B 0.051(2) 0.051(2) 0.053(2) -0.0149(19) 0.023(2) 0.0000(19)
C12C 0.041(3) 0.040(3) 0.039(3) -0.003(2) 0.019(2) 0.006(2)
C2C 0.050(3) 0.033(3) 0.049(3) -0.007(2) 0.032(3) -0.009(2)
C5C 0.049(3) 0.038(3) 0.034(3) 0.008(2) 0.019(2) 0.006(3)
O1A 0.046(2) 0.063(3) 0.062(3) -0.020(2) 0.029(2) -0.002(2)
C3A 0.044(3) 0.031(3) 0.047(3) 0.004(2) 0.023(3) 0.007(2)
C2A 0.045(3) 0.033(3) 0.035(3) 0.005(2) 0.024(2) -0.002(2)
C12B 0.039(3) 0.041(3) 0.041(3) -0.009(2) 0.024(2) -0.006(2)
C14C 0.054(3) 0.032(3) 0.046(3) 0.008(2) 0.031(3) 0.000(2)
C4C 0.051(3) 0.034(3) 0.035(3) 0.002(2) 0.027(3) 0.003(2)
C11C 0.055(3) 0.023(2) 0.047(3) 0.000(2) 0.027(3) 0.000(2)
C12 0.053(4) 0.049(3) 0.050(3) -0.013(3) 0.027(3) -0.006(3)
C1A 0.043(3) 0.037(3) 0.038(3) 0.004(2) 0.025(2) -0.006(2)
C1B 0.040(3) 0.034(3) 0.030(3) 0.002(2) 0.020(2) 0.006(2)
C4A 0.039(3) 0.031(3) 0.047(3) 0.006(2) 0.025(3) 0.002(2)
C10A 0.053(3) 0.031(3) 0.043(3) 0.006(2) 0.023(3) 0.000(2)
C10B 0.047(3) 0.032(3) 0.038(3) 0.009(2) 0.021(2) 0.003(2)
C2B 0.045(3) 0.029(2) 0.036(3) 0.002(2) 0.023(2) 0.003(2)
C19A 0.040(3) 0.041(3) 0.046(3) -0.003(2) 0.017(3) 0.001(2)
C3 0.056(3) 0.036(3) 0.042(3) 0.011(2) 0.026(3) 0.011(3)
C10C 0.043(3) 0.032(3) 0.041(3) 0.002(2) 0.023(2) -0.001(2)
C9A 0.033(3) 0.034(3) 0.042(3) 0.003(2) 0.021(2) -0.002(2)
C4B 0.045(3) 0.035(3) 0.041(3) 0.004(2) 0.024(3) 0.005(2)
C1 0.042(3) 0.034(3) 0.037(3) 0.001(2) 0.021(2) -0.002(2)
C3B 0.041(3) 0.030(3) 0.040(3) 0.003(2) 0.021(2) -0.001(2)
C5A 0.044(3) 0.047(3) 0.043(3) -0.003(3) 0.024(3) -0.008(3)
C13C 0.047(3) 0.044(3) 0.038(3) 0.007(2) 0.025(3) 0.004(3)
C13B 0.058(4) 0.027(2) 0.051(3) 0.001(2) 0.031(3) 0.000(2)
C3C 0.046(3) 0.026(2) 0.042(3) 0.004(2) 0.027(2) 0.001(2)
C9C 0.042(3) 0.030(2) 0.035(3) 0.001(2) 0.019(2) -0.002(2)
C11B 0.044(3) 0.043(3) 0.041(3) 0.002(2) 0.025(3) -0.001(3)
C13 0.080(4) 0.032(3) 0.045(3) 0.003(2) 0.029(3) 0.005(3)
C6 0.054(4) 0.051(3) 0.051(3) 0.002(3) 0.026(3) -0.009(3)
C14A 0.067(4) 0.044(3) 0.043(3) 0.007(3) 0.028(3) -0.007(3)
C19B 0.054(4) 0.039(3) 0.071(4) -0.005(3) 0.034(3) 0.001(3)
C11A 0.060(4) 0.026(2) 0.047(3) -0.002(2) 0.027(3) 0.002(2)
C9B 0.034(3) 0.032(2) 0.034(3) 0.000(2) 0.016(2) 0.001(2)
C6B 0.039(3) 0.040(3) 0.035(3) -0.008(2) 0.012(2) 0.005(2)
C14B 0.055(3) 0.034(3) 0.043(3) 0.000(2) 0.029(3) -0.007(3)
C20A 0.056(4) 0.047(3) 0.063(4) -0.006(3) 0.036(3) -0.006(3)
C2 0.042(3) 0.039(3) 0.041(3) 0.008(2) 0.018(2) -0.002(2)
C1C 0.046(3) 0.039(3) 0.047(3) 0.000(2) 0.024(3) -0.001(3)
C6C 0.056(4) 0.053(3) 0.035(3) 0.000(3) 0.016(3) 0.013(3)
C9 0.049(3) 0.040(3) 0.040(3) 0.007(2) 0.024(3) 0.003(3)
C11 0.085(5) 0.064(4) 0.035(3) 0.000(3) 0.026(3) -0.030(4)
C15B 0.043(3) 0.040(3) 0.053(3) -0.002(3) 0.024(3) 0.002(3)
C14 0.069(4) 0.035(3) 0.039(3) 0.005(2) 0.027(3) 0.008(3)
C6A 0.045(3) 0.058(4) 0.056(4) -0.007(3) 0.026(3) -0.008(3)
C13A 0.069(4) 0.055(4) 0.037(3) 0.008(3) 0.023(3) -0.005(3)
C7C 0.064(4) 0.078(5) 0.064(4) -0.001(4) 0.033(4) 0.002(4)
C15 0.052(4) 0.047(3) 0.065(4) 0.003(3) 0.030(3) 0.011(3)
C16 0.053(4) 0.064(4) 0.051(4) -0.005(3) 0.025(3) 0.010(3)
C7B 0.054(4) 0.063(4) 0.053(4) -0.004(3) 0.027(3) 0.001(3)
C15A 0.039(3) 0.041(3) 0.062(4) -0.009(3) 0.019(3) -0.003(3)
C16C 0.053(4) 0.062(4) 0.053(4) -0.013(3) 0.034(3) -0.007(3)
C10 0.088(5) 0.045(3) 0.047(3) 0.002(3) 0.028(3) -0.024(3)
C15C 0.048(3) 0.047(3) 0.059(4) -0.017(3) 0.031(3) -0.011(3)
C16B 0.050(4) 0.063(4) 0.051(4) -0.006(3) 0.023(3) -0.002(3)
C16A 0.059(4) 0.061(4) 0.063(4) -0.009(3) 0.037(3) 0.006(3)
C21A 0.072(5) 0.068(4) 0.071(4) -0.020(3) 0.042(4) -0.029(4)
C17 0.088(6) 0.080(5) 0.098(6) -0.012(4) 0.060(5) 0.012(4)
C17B 0.047(4) 0.090(5) 0.056(4) -0.015(4) 0.023(3) 0.005(4)
C17A 0.065(4) 0.081(5) 0.084(5) -0.028(4) 0.042(4) 0.004(4)
C8B 0.063(5) 0.107(6) 0.089(5) -0.020(5) 0.049(4) 0.000(4)
C17C 0.047(4) 0.097(5) 0.064(4) -0.026(4) 0.023(3) -0.021(4)
C20B 0.062(5) 0.058(4) 0.103(6) 0.007(4) 0.030(4) 0.021(4)
C7 0.087(6) 0.097(6) 0.081(6) -0.030(5) 0.019(5) 0.007(5)
C8A 0.092(6) 0.135(8) 0.070(5) -0.013(5) 0.003(5) -0.018(6)
O1C 0.059(3) 0.045(2) 0.045(2) -0.0140(18) 0.020(2) 0.0051(19)
O1 0.052(2) 0.055(2) 0.063(3) -0.013(2) 0.036(2) -0.005(2)
C19C 0.054(4) 0.051(4) 0.067(4) -0.017(3) 0.036(3) -0.008(3)
C7A 0.068(5) 0.080(5) 0.059(4) -0.004(4) 0.019(4) -0.007(4)
C20C 0.080(6) 0.086(6) 0.188(11) 0.022(6) 0.086(7) 0.022(5)
C8C 0.072(6) 0.156(9) 0.101(7) 0.002(6) 0.048(5) 0.004(6)
C21C 0.122(8) 0.118(8) 0.210(12) 0.062(8) 0.114(9) 0.055(7)
C8 0.200(13) 0.107(8) 0.094(8) 0.027(6) 0.034(8) -0.003(8)
C21B 0.088(7) 0.087(6) 0.193(11) 0.005(7) 0.055(7) 0.037(5)
C4 0.043(3) 0.043(3) 0.047(3) 0.007(3) 0.019(3) 0.000(3)
C19 0.050(4) 0.057(4) 0.065(4) -0.008(3) 0.023(3) 0.003(3)
C20 0.058(4) 0.098(6) 0.081(5) -0.035(4) 0.029(4) -0.024(4)
C18C 0.059(4) 0.135(7) 0.049(4) -0.015(4) 0.017(3) -0.003(5)
C18B 0.058(4) 0.136(7) 0.056(4) -0.014(5) 0.015(4) 0.012(5)
C18 0.109(7) 0.144(8) 0.132(8) -0.019(7) 0.093(7) 0.008(6)
C18A 0.128(8) 0.130(8) 0.149(9) -0.046(7) 0.112(8) -0.007(6)
C21 0.087(7) 0.127(8) 0.156(10) -0.041(7) 0.042(7) -0.047(6)

loop_
_atom_type_symbol
_atom_type_description
_atom_type_scat_dispersion_real
_atom_type_scat_dispersion_imag
_atom_type_scat_source
C C 0.0033 0.0016 'International Tables Vol C Tables 4.2.6.8 and 6.1.1.4'
H H 0.0000 0.0000 'International Tables Vol C Tables 4.2.6.8 and 6.1.1.4'
Br Br -0.2901 2.4595 'International Tables Vol C Tables 4.2.6.8 and 6.1.1.4'
N N 0.0061 0.0033 'International Tables Vol C Tables 4.2.6.8 and 6.1.1.4'
O O 0.0106 0.0060 'International Tables Vol C Tables 4.2.6.8 and 6.1.1.4'

loop_
_geom_angle_atom_site_label_1
_geom_angle_atom_site_label_2
_geom_angle_atom_site_label_3
_geom_angle
C4A N1A C1A 110.8(4)
C1 C5 C6 120.7(5)
O1 C5 C1 120.2(5)
O1 C5 C6 119.1(5)
C4B N1B C1B 110.9(4)
C11A C12A Br1A 119.3(4)
C13A C12A Br1A 119.9(4)
C13A C12A C11A 120.8(5)
O1B C5B C1B 119.8(5)
O1B C5B C6B 119.7(5)
C1B C5B C6B 120.5(4)
C1C N1C C4C 111.0(4)
C4 N1 C1 110.4(4)
C11C C12C Br1C 119.5(4)
C11C C12C C13C 121.4(5)
C13C C12C Br1C 119.0(4)
C3C C2C C15C 126.5(5)
C1C C2C C3C 107.3(5)
C1C C2C C15C 126.2(5)
C4C C5C C6C 122.4(5)
O1C C5C C4C 120.4(5)
O1C C5C C6C 117.1(5)
C2A C3A C15A 126.3(5)
C4A C3A C2A 107.0(4)
C4A C3A C15A 126.7(5)
C3A C2A C9A 123.7(5)
C1A C2A C3A 107.6(4)
C1A C2A C9A 128.6(5)
C13B C12B Br1B 119.4(4)
C11B C12B Br1B 119.9(4)
C11B C12B C13B 120.8(5)
C13C C14C C9C 121.1(5)
N1C C4C C5C 119.2(5)
N1C C4C C3C 106.3(5)
C3C C4C C5C 134.5(5)
C12C C11C C10C 119.2(5)
C13 C12 Br1 119.1(4)
C11 C12 Br1 119.3(4)
C11 C12 C13 121.6(5)
N1A C1A C2A 106.4(4)
N1A C1A C5A 119.1(5)
C2A C1A C5A 134.5(5)
N1B C1B C5B 119.5(4)
N1B C1B C2B 105.9(4)
C2B C1B C5B 134.6(5)
N1A C4A C3A 108.2(5)
N1A C4A C19A 120.9(4)
C3A C4A C19A 130.8(5)
C9A C10A C11A 122.5(5)
C11B C10B C9B 121.6(5)
C1B C2B C9B 128.6(5)
C3B C2B C1B 107.6(4)
C3B C2B C9B 123.7(4)
C4A C19A C20A 112.0(4)
C2 C3 C15 127.4(5)
C4 C3 C2 106.9(5)
C4 C3 C15 125.6(5)
C11C C10C C9C 120.7(5)
C10A C9A C2A 121.8(5)
C10A C9A C14A 117.6(5)
C14A C9A C2A 120.5(4)
N1B C4B C3B 108.3(4)
N1B C4B C19B 120.8(5)
C3B C4B C19B 130.7(5)
N1 C1 C5 118.7(5)
N1 C1 C2 106.8(5)
C2 C1 C5 134.6(5)
C2B C3B C15B 126.3(5)
C4B C3B C2B 107.3(4)
C4B C3B C15B 126.4(5)
O1A C5A C1A 119.8(5)
O1A C5A C6A 119.2(5)
C1A C5A C6A 121.0(5)
C12C C13C C14C 119.2(5)
C14B C13B C12B 119.0(5)
C2C C3C C9C 125.4(5)
C4C C3C C2C 107.6(4)
C4C C3C C9C 126.9(5)
C14C C9C C10C 118.4(5)
C14C C9C C3C 121.2(4)
C10C C9C C3C 120.4(4)
C12B C11B C10B 119.5(5)
C12 C13 C14 118.2(5)
C7 C6 C5 115.2(5)
C13A C14A C9A 121.0(5)
C4B C19B C20B 112.3(5)
C10A C11A C12A 118.7(5)
C10B C9B C2B 121.8(4)
C10B C9B C14B 117.5(5)
C14B C9B C2B 120.6(4)
C5B C6B C7B 111.4(4)
C13B C14B C9B 121.6(5)
C21A C20A C19A 113.0(5)
C3 C2 C9 122.7(5)
C1 C2 C3 107.7(5)
C1 C2 C9 129.3(5)
N1C C1C C2C 107.8(5)
N1C C1C C19C 121.0(5)
C2C C1C C19C 131.1(5)
C5C C6C C7C 109.6(5)
C14 C9 C2 122.3(5)
C10 C9 C2 120.0(5)
C10 C9 C14 117.7(5)
C12 C11 C10 118.8(5)
C3B C15B C16B 114.1(5)
C9 C14 C13 122.1(5)
C7A C6A C5A 111.7(5)
C12A C13A C14A 119.4(5)
C8C C7C C6C 112.3(6)
C16 C15 C3 114.2(5)
C15 C16 C17 112.7(5)
C8B C7B C6B 112.2(5)
C3A C15A C16A 114.2(5)
C15C C16C C17C 114.9(5)
C9 C10 C11 121.7(5)
C2C C15C C16C 113.5(5)
C17B C16B C15B 113.7(5)
C15A C16A C17A 114.6(5)
C16 C17 C18 112.3(6)
C16B C17B C18B 112.0(6)
C18A C17A C16A 112.7(6)
C18C C17C C16C 113.2(6)
C21B C20B C19B 112.7(7)
C8 C7 C6 113.2(8)
C1C C19C C20C 114.7(5)
C6A C7A C8A 112.6(6)
C21C C20C C19C 117.8(8)
N1 C4 C3 108.2(5)
N1 C4 C19 120.4(5)
C3 C4 C19 131.4(5)
C4 C19 C20 111.4(5)
C21 C20 C19 110.3(7)

loop_
_geom_bond_atom_site_label_1
_geom_bond_atom_site_label_2
_geom_bond_distance
Br1B C12B 1.896(5)
Br1C C12C 1.898(5)
Br1A C12A 1.900(5)
Br1 C12 1.911(5)
N1A C1A 1.384(6)
N1A C4A 1.345(6)
C5 C1 1.441(7)
C5 C6 1.507(8)
C5 O1 1.233(6)
N1B C1B 1.388(6)
N1B C4B 1.344(6)
C12A C11A 1.380(7)
C12A C13A 1.373(7)
C5B O1B 1.240(6)
C5B C1B 1.436(7)
C5B C6B 1.503(7)
N1C C4C 1.374(6)
N1C C1C 1.352(7)
N1 C1 1.373(6)
N1 C4 1.355(7)
C12C C11C 1.371(7)
C12C C13C 1.374(7)
C2C C3C 1.410(7)
C2C C1C 1.389(7)
C2C C15C 1.500(7)
C5C C4C 1.436(7)
C5C C6C 1.503(7)
C5C O1C 1.245(6)
O1A C5A 1.240(6)
C3A C2A 1.415(7)
C3A C4A 1.394(7)
C3A C15A 1.501(7)
C2A C1A 1.400(7)
C2A C9A 1.486(7)
C12B C13B 1.383(7)
C12B C11B 1.368(7)
C14C C13C 1.381(7)
C14C C9C 1.389(7)
C4C C3C 1.404(7)
C11C C10C 1.390(7)
C12 C13 1.369(8)
C12 C11 1.368(8)
C1A C5A 1.441(7)
C1B C2B 1.412(6)
C4A C19A 1.495(7)
C10A C9A 1.376(6)
C10A C11A 1.378(7)
C10B C11B 1.373(7)
C10B C9B 1.387(6)
C2B C3B 1.412(7)
C2B C9B 1.482(6)
C19A C20A 1.533(7)
C3 C2 1.411(7)
C3 C15 1.506(7)
C3 C4 1.388(7)
C10C C9C 1.394(6)
C9A C14A 1.389(7)
C4B C3B 1.390(7)
C4B C19B 1.496(7)
C1 C2 1.397(7)
C3B C15B 1.503(7)
C5A C6A 1.506(7)
C13B C14B 1.374(7)
C3C C9C 1.490(7)
C13 C14 1.380(7)
C6 C7 1.501(9)
C14A C13A 1.388(8)
C19B C20B 1.538(8)
C9B C14B 1.391(6)
C6B C7B 1.519(7)
C20A C21A 1.519(8)
C2 C9 1.492(7)
C1C C19C 1.490(7)
C6C C7C 1.545(8)
C9 C14 1.378(7)
C9 C10 1.374(7)
C11 C10 1.379(8)
C15B C16B 1.521(7)
C6A C7A 1.506(8)
C7C C8C 1.503(9)
C15 C16 1.499(8)
C16 C17 1.516(8)
C7B C8B 1.513(8)
C15A C16A 1.510(8)
C16C C15C 1.526(8)
C16C C17C 1.528(8)
C16B C17B 1.512(8)
C16A C17A 1.516(8)
C17 C18 1.528(10)
C17B C18B 1.520(9)
C17A C18A 1.513(10)
C17C C18C 1.520(9)
C20B C21B 1.479(10)
C7 C8 1.436(12)
C8A C7A 1.518(9)
C19C C20C 1.565(10)
C20C C21C 1.411(11)
C4 C19 1.498(8)
C19 C20 1.557(9)
C20 C21 1.481(10)
